data_2212981
loop_
_publ_author_name
'S. Asath Bahadur'
'S. Athimoolam'

_publ_section_title
;
 <small>DL</small>-Methioninium dihydrogenphosphate
;
_journal_coeditor_code RK2003
_journal_issue 4
_journal_name_full 'Acta Crystallographica Section E'
_journal_page_first o1952
_journal_page_last o1954
_journal_paper_doi 10.1107/S1600536807012524
_journal_volume 63
_journal_year 2007
_chemical_formula_iupac 'C5 H12 N O2 S + , H2 O4 P -'
_chemical_formula_moiety 'C5 H12 N O2 S + , H2 O4 P -'
_chemical_formula_sum 'C5 H14 N O6 P S'
_chemical_formula_weight 247.21
_chemical_name_common 'DL-Methioninium dihydrogenphosphate'
_chemical_name_systematic 'DL-Methioninium dihydrogenphosphate'
_space_group_IT_number 14
_symmetry_cell_setting monoclinic
_symmetry_space_group_name_Hall '-P 2ybc'
_symmetry_space_group_name_H-M 'P 1 21/c 1'
_atom_sites_solution_hydrogens geom
_atom_sites_solution_primary direct
_atom_sites_solution_secondary difmap
_audit_creation_method SHELXTL/PC
_cell_angle_alpha 90.00
_cell_angle_beta 98.25(2)
_cell_angle_gamma 90.00
_cell_formula_units_Z 8
_cell_length_a 23.935(4)
_cell_length_b 9.992(2)
_cell_length_c 9.026(3)
_cell_measurement_reflns_used 25
_cell_measurement_temperature 293(2)
_cell_measurement_theta_max 14.23
_cell_measurement_theta_min 11.26
_cell_volume 2136.3(9)
_computing_cell_refinement 'CAD-4 EXPRESS'
_computing_data_collection 'CAD-4 EXPRESS (Enraf--Nonius, 1994)'
_computing_data_reduction 'XCAD4 (Harms & Wocadlo, 1995)'
_computing_molecular_graphics
;
ORTEP-3 (Farrugia, 1997) and PLATON (Spek, 2003)
;
_computing_publication_material SHELXTL/PC
_computing_structure_refinement 'SHELXTL/PC (Bruker, 2000)'
_computing_structure_solution 'SHELXTL/PC (Bruker, 2000)'
_diffrn_ambient_temperature 293(2)
_diffrn_measured_fraction_theta_full 0.999
_diffrn_measured_fraction_theta_max 0.999
_diffrn_measurement_device_type 'Enraf--Nonius MACH3'
_diffrn_measurement_method \w/2\q
_diffrn_radiation_monochromator graphite
_diffrn_radiation_source 'fine--focus sealed tube'
_diffrn_radiation_type MoK\a
_diffrn_radiation_wavelength 0.71073
_diffrn_reflns_av_R_equivalents 0.0131
_diffrn_reflns_av_sigmaI/netI 0.0167
_diffrn_reflns_limit_h_max 28
_diffrn_reflns_limit_h_min -28
_diffrn_reflns_limit_k_max 11
_diffrn_reflns_limit_k_min -1
_diffrn_reflns_limit_l_max 10
_diffrn_reflns_limit_l_min 0
_diffrn_reflns_number 4507
_diffrn_reflns_theta_full 25.00
_diffrn_reflns_theta_max 24.97
_diffrn_reflns_theta_min 2.21
_diffrn_standards_decay_% 0
_diffrn_standards_interval_time 60
_diffrn_standards_number 3
_exptl_absorpt_coefficient_mu 0.458
_exptl_absorpt_correction_T_max 0.9531
_exptl_absorpt_correction_T_min 0.8723
_exptl_absorpt_correction_type psi-scan
_exptl_absorpt_process_details '(North <i>et al.</i>,  1968)'
_exptl_crystal_colour colourless
_exptl_crystal_density_diffrn 1.537
_exptl_crystal_density_meas 1.530(10)
_exptl_crystal_density_method
;
flotation using a mixture of xylene and CCl~4~
;
_exptl_crystal_description plate
_exptl_crystal_F_000 1040
_exptl_crystal_size_max 0.25
_exptl_crystal_size_mid 0.17
_exptl_crystal_size_min 0.15
_refine_diff_density_max 0.478
_refine_diff_density_min -0.519
_refine_ls_extinction_method none
_refine_ls_goodness_of_fit_ref 1.201
_refine_ls_hydrogen_treatment constr
_refine_ls_matrix_type full
_refine_ls_number_parameters 279
_refine_ls_number_reflns 3742
_refine_ls_number_restraints 6
_refine_ls_restrained_S_all 1.218
_refine_ls_R_factor_all 0.0579
_refine_ls_R_factor_gt 0.0442
_refine_ls_shift/su_max 0.001
_refine_ls_shift/su_mean 0.001
_refine_ls_structure_factor_coef Fsqd
_refine_ls_weighting_details 'calc w = 1/[\s^2^(Fo^2^)+(0.0282P)^2^+4.6019P] where P=(Fo^2^+2Fc^2^)/3'
_refine_ls_weighting_scheme calc
_refine_ls_wR_factor_gt 0.1132
_refine_ls_wR_factor_ref 0.1200
_reflns_number_gt 3112
_reflns_number_total 3742
_reflns_threshold_expression I>2\s(I)
_cod_data_source_file rk2003.cif
_cod_data_source_block I
_cod_original_sg_symbol_H-M 'P 21/c'
_cod_database_code 2212981
_cod_database_fobs_code 2212981

loop_
_symmetry_equiv_pos_as_xyz
'x, y, z'
'-x, y+1/2, -z+1/2'
'-x, -y, -z'
'x, -y-1/2, z-1/2'

loop_
_atom_site_type_symbol
_atom_site_label
_atom_site_fract_x
_atom_site_fract_y
_atom_site_fract_z
_atom_site_U_iso_or_equiv
_atom_site_adp_type
_atom_site_calc_flag
_atom_site_refinement_flags
_atom_site_occupancy
_atom_site_disorder_assembly
_atom_site_disorder_group
C C11 0.08512(14) 0.3232(3) 0.5520(4) 0.0301(8) Uani d . 1 B .
O O1A 0.06527(13) 0.3678(2) 0.6607(3) 0.0432(7) Uani d . 1 . .
O O1B 0.10413(11) 0.3932(2) 0.4511(3) 0.0373(6) Uani d . 1 . .
H H1B 0.1009 0.4730 0.4695 0.056 Uiso calc R 1 . .
C C12 0.09000(14) 0.1725(4) 0.5340(4) 0.0379(9) Uani d D 1 . .
H H12A 0.0791 0.1467 0.4291 0.045 Uiso calc PR 0.71 A 1
H H12B 0.0641 0.1652 0.4400 0.045 Uiso d PR 0.29 A 2
N N1 0.05336(13) 0.1063(3) 0.6298(3) 0.0349(7) Uani d . 1 B .
H H1A 0.0559 0.0180 0.6202 0.052 Uiso calc R 1 . .
H H1C 0.0178 0.1319 0.6023 0.052 Uiso calc R 1 . .
H H1D 0.0643 0.1291 0.7249 0.052 Uiso calc R 1 . .
C C13A 0.15011(17) 0.1233(6) 0.5921(6) 0.0401(13) Uani d PD 0.71 B 1
H H13A 0.1643 0.1717 0.6830 0.048 Uiso calc PR 0.71 B 1
H H13B 0.1486 0.0291 0.6173 0.048 Uiso calc PR 0.71 B 1
C C14A 0.1908(2) 0.1420(6) 0.4790(7) 0.0494(15) Uani d PD 0.71 B 1
H H14A 0.1953 0.2368 0.4608 0.059 Uiso calc PR 0.71 B 1
H H14B 0.1752 0.1005 0.3850 0.059 Uiso calc PR 0.71 B 1
C C13B 0.1415(3) 0.1161(12) 0.4760(11) 0.035(3) Uani d PD 0.29 B 2
H H13C 0.1484 0.1634 0.3866 0.042 Uiso calc PR 0.29 B 2
H H13D 0.1362 0.0219 0.4520 0.042 Uiso calc PR 0.29 B 2
C C14B 0.1905(4) 0.1352(17) 0.6012(13) 0.059(5) Uani d PD 0.29 B 2
H H14C 0.1828 0.0879 0.6899 0.071 Uiso calc PR 0.29 B 2
H H14D 0.1946 0.2296 0.6257 0.071 Uiso calc PR 0.29 B 2
S S1 0.25811(5) 0.07041(13) 0.54340(16) 0.0616(4) Uani d D 1 . .
C C15 0.2435(2) -0.1045(5) 0.5374(7) 0.0668(14) Uani d . 1 B .
H H15A 0.2171 -0.1246 0.4499 0.100 Uiso calc R 1 . .
H H15B 0.2278 -0.1300 0.6253 0.100 Uiso calc R 1 . .
H H15C 0.2779 -0.1532 0.5338 0.100 Uiso calc R 1 . .
C C21 0.41123(14) 0.1752(3) 0.4842(4) 0.0262(7) Uani d . 1 . .
O O2A 0.43427(12) 0.1351(2) 0.6070(3) 0.0384(6) Uani d . 1 . .
O O2B 0.39283(11) 0.1011(2) 0.3708(3) 0.0334(6) Uani d . 1 . .
H H2B 0.3947 0.0222 0.3959 0.050 Uiso calc R 1 . .
C C22 0.40142(14) 0.3242(3) 0.4590(4) 0.0275(7) Uani d . 1 . .
H H22 0.4096 0.3480 0.3590 0.033 Uiso calc R 1 . .
N N2 0.44111(12) 0.3963(3) 0.5731(3) 0.0302(6) Uani d . 1 . .
H H2A 0.4362 0.4841 0.5608 0.045 Uiso calc R 1 . .
H H2C 0.4764 0.3748 0.5626 0.045 Uiso calc R 1 . .
H H2D 0.4345 0.3731 0.6641 0.045 Uiso calc R 1 . .
C C23 0.33944(15) 0.3561(4) 0.4694(4) 0.0374(8) Uani d . 1 . .
H H23A 0.3157 0.2990 0.3998 0.045 Uiso calc R 1 . .
H H23B 0.3320 0.3344 0.5694 0.045 Uiso calc R 1 . .
C C24 0.32278(16) 0.4997(4) 0.4363(5) 0.0441(10) Uani d . 1 . .
H H24A 0.3309 0.5229 0.3373 0.053 Uiso calc R 1 . .
H H24B 0.3453 0.5574 0.5079 0.053 Uiso calc R 1 . .
S S2 0.24886(5) 0.52975(13) 0.44510(15) 0.0587(3) Uani d . 1 . .
C C25 0.2493(2) 0.5354(7) 0.6434(6) 0.0805(17) Uani d . 1 . .
H H25A 0.2772 0.5986 0.6868 0.121 Uiso calc R 1 . .
H H25B 0.2583 0.4484 0.6852 0.121 Uiso calc R 1 . .
H H25C 0.2128 0.5623 0.6646 0.121 Uiso calc R 1 . .
P P1 0.07663(4) 0.71275(9) 0.60099(10) 0.0281(2) Uani d . 1 . .
O O11 0.03261(11) 0.6181(3) 0.6591(3) 0.0407(6) Uani d . 1 . .
H H11 0.0447 0.5412 0.6633 0.061 Uiso calc R 1 . .
O O12 0.04872(11) 0.8413(2) 0.5547(3) 0.0394(6) Uani d . 1 . .
O O13 0.12700(11) 0.7309(3) 0.7294(3) 0.0443(7) Uani d . 1 . .
H H13 0.1157 0.7665 0.8015 0.066 Uiso calc R 1 . .
O O14 0.10187(11) 0.6404(2) 0.4759(3) 0.0348(6) Uani d . 1 . .
P P2 0.43098(4) 0.79179(8) 0.55904(10) 0.0268(2) Uani d . 1 . .
O O21 0.47562(10) 0.8904(2) 0.6428(3) 0.0375(6) Uani d . 1 . .
H H21 0.4636 0.9672 0.6333 0.056 Uiso calc R 1 . .
O O22 0.45957(10) 0.6623(2) 0.5378(3) 0.0362(6) Uani d . 1 . .
O O23 0.38277(10) 0.7758(3) 0.6575(3) 0.0389(6) Uani d . 1 . .
H H23 0.3951 0.7372 0.7356 0.058 Uiso calc R 1 . .
O O24 0.40343(11) 0.8569(2) 0.4143(3) 0.0337(6) Uani d . 1 . .

loop_
_atom_site_aniso_label
_atom_site_aniso_U_11
_atom_site_aniso_U_22
_atom_site_aniso_U_33
_atom_site_aniso_U_12
_atom_site_aniso_U_13
_atom_site_aniso_U_23
C11 0.0302(17) 0.0268(18) 0.0325(18) 0.0031(14) 0.0016(15) -0.0011(15)
O1A 0.0742(19) 0.0234(13) 0.0357(14) 0.0044(13) 0.0205(13) 0.0016(11)
O1B 0.0505(15) 0.0250(13) 0.0388(14) -0.0019(12) 0.0150(12) -0.0023(11)
C12 0.044(2) 0.0250(19) 0.049(2) -0.0012(16) 0.0200(18) -0.0040(16)
N1 0.0449(17) 0.0219(15) 0.0384(16) 0.0024(13) 0.0074(14) -0.0001(13)
C13A 0.047(3) 0.034(3) 0.041(4) 0.011(3) 0.012(3) 0.003(3)
C14A 0.049(4) 0.045(4) 0.057(4) 0.004(3) 0.015(3) 0.013(3)
C13B 0.047(8) 0.038(7) 0.021(6) 0.007(6) 0.011(5) 0.002(5)
C14B 0.086(13) 0.050(10) 0.038(9) 0.037(10) -0.006(9) -0.009(7)
S1 0.0422(6) 0.0523(7) 0.0883(9) 0.0009(5) 0.0031(6) 0.0076(6)
C15 0.059(3) 0.046(3) 0.096(4) 0.011(2) 0.012(3) 0.002(3)
C21 0.0320(17) 0.0209(16) 0.0271(17) 0.0019(14) 0.0087(14) -0.0017(14)
O2A 0.0620(17) 0.0219(12) 0.0294(13) 0.0055(12) 0.0004(12) 0.0002(10)
O2B 0.0469(14) 0.0205(12) 0.0320(13) 0.0007(11) 0.0031(11) 0.0011(10)
C22 0.0363(18) 0.0217(17) 0.0246(16) 0.0000(14) 0.0045(14) 0.0012(13)
N2 0.0322(15) 0.0203(14) 0.0381(16) 0.0020(12) 0.0054(12) -0.0003(12)
C23 0.0351(19) 0.0285(19) 0.048(2) 0.0016(16) 0.0036(16) -0.0007(17)
C24 0.039(2) 0.034(2) 0.059(3) 0.0050(17) 0.0032(18) 0.0026(19)
S2 0.0383(6) 0.0631(8) 0.0723(8) 0.0138(5) 0.0001(5) -0.0032(6)
C25 0.065(3) 0.102(5) 0.075(4) 0.027(3) 0.014(3) -0.001(3)
P1 0.0328(5) 0.0217(4) 0.0301(5) 0.0038(4) 0.0057(4) -0.0007(4)
O11 0.0465(15) 0.0279(13) 0.0520(16) 0.0016(12) 0.0221(13) 0.0004(12)
O12 0.0488(15) 0.0216(13) 0.0468(15) 0.0054(11) 0.0031(12) -0.0004(11)
O13 0.0405(15) 0.0543(18) 0.0375(14) 0.0091(13) 0.0034(12) -0.0098(13)
O14 0.0497(15) 0.0268(13) 0.0301(12) 0.0043(11) 0.0136(11) 0.0021(10)
P2 0.0321(5) 0.0190(4) 0.0297(4) 0.0030(3) 0.0057(4) 0.0004(3)
O21 0.0396(14) 0.0249(13) 0.0454(15) 0.0021(11) -0.0033(11) -0.0014(12)
O22 0.0400(14) 0.0214(12) 0.0488(15) 0.0048(11) 0.0118(12) 0.0010(11)
O23 0.0373(14) 0.0466(16) 0.0339(13) 0.0084(12) 0.0094(11) 0.0078(12)
O24 0.0526(15) 0.0213(12) 0.0264(12) 0.0020(11) 0.0026(11) -0.0008(10)

loop_
_atom_type_symbol
_atom_type_description
_atom_type_scat_dispersion_real
_atom_type_scat_dispersion_imag
_atom_type_scat_source
C C 0.0033 0.0016 'International Tables Vol C Tables 4.2.6.8 and 6.1.1.4'
H H 0.0000 0.0000 'International Tables Vol C Tables 4.2.6.8 and 6.1.1.4'
N N 0.0061 0.0033 'International Tables Vol C Tables 4.2.6.8 and 6.1.1.4'
O O 0.0106 0.0060 'International Tables Vol C Tables 4.2.6.8 and 6.1.1.4'
P P 0.1023 0.0942 'International Tables Vol C Tables 4.2.6.8 and 6.1.1.4'
S S 0.1246 0.1234 'International Tables Vol C Tables 4.2.6.8 and 6.1.1.4'

loop_
_geom_angle_atom_site_label_1
_geom_angle_atom_site_label_2
_geom_angle_atom_site_label_3
_geom_angle
O1A C11 O1B 125.8(3)
O1A C11 C12 119.1(3)
O1B C11 C12 115.1(3)
C11 O1B H1B 109.5
N1 C12 C13B 128.1(6)
N1 C12 C11 108.7(3)
C13B C12 C11 119.0(6)
N1 C12 C13A 105.2(3)
C13B C12 C13A 39.9(4)
C11 C12 C13A 111.2(4)
N1 C12 H12A 110.5
C13B C12 H12A 71.6
C11 C12 H12A 110.5
C13A C12 H12A 110.5
N1 C12 H12B 96.8
C13B C12 H12B 96.8
C11 C12 H12B 96.8
C13A C12 H12B 135.7
H12A C12 H12B 25.3
C12 N1 H1A 109.5
C12 N1 H1C 109.5
H1A N1 H1C 109.5
C12 N1 H1D 109.5
H1A N1 H1D 109.5
H1C N1 H1D 109.5
C14A C13A C12 112.9(4)
C14A C13A H13A 109.0
C12 C13A H13A 109.0
C14A C13A H13B 109.0
C12 C13A H13B 109.0
H13A C13A H13B 107.8
C13A C14A S1 111.6(3)
C13A C14A H14A 109.3
S1 C14A H14A 109.3
C13A C14A H14B 109.3
S1 C14A H14B 109.3
H14A C14A H14B 108.0
C12 C13B C14B 106.0(6)
C12 C13B H13C 110.5
C14B C13B H13C 110.5
C12 C13B H13D 110.5
C14B C13B H13D 110.5
H13C C13B H13D 108.7
C13B C14B S1 110.7(6)
C13B C14B H14C 109.5
S1 C14B H14C 109.5
C13B C14B H14D 109.5
S1 C14B H14D 109.5
H14C C14B H14D 108.1
C15 S1 C14A 102.7(3)
C15 S1 C14B 100.0(6)
C14A S1 C14B 35.0(4)
S1 C15 H15A 109.5
S1 C15 H15B 109.5
H15A C15 H15B 109.5
S1 C15 H15C 109.5
H15A C15 H15C 109.5
H15B C15 H15C 109.5
O2A C21 O2B 125.9(3)
O2A C21 C22 119.5(3)
O2B C21 C22 114.6(3)
C21 O2B H2B 109.5
N2 C22 C21 107.6(3)
N2 C22 C23 112.7(3)
C21 C22 C23 109.0(3)
N2 C22 H22 109.2
C21 C22 H22 109.2
C23 C22 H22 109.2
C22 N2 H2A 109.5
C22 N2 H2C 109.5
H2A N2 H2C 109.5
C22 N2 H2D 109.5
H2A N2 H2D 109.5
H2C N2 H2D 109.5
C24 C23 C22 114.7(3)
C24 C23 H23A 108.6
C22 C23 H23A 108.6
C24 C23 H23B 108.6
C22 C23 H23B 108.6
H23A C23 H23B 107.6
C23 C24 S2 112.5(3)
C23 C24 H24A 109.1
S2 C24 H24A 109.1
C23 C24 H24B 109.1
S2 C24 H24B 109.1
H24A C24 H24B 107.8
C25 S2 C24 100.6(2)
S2 C25 H25A 109.5
S2 C25 H25B 109.5
H25A C25 H25B 109.5
S2 C25 H25C 109.5
H25A C25 H25C 109.5
H25B C25 H25C 109.5
O12 P1 O14 114.24(15)
O12 P1 O13 112.25(16)
O14 P1 O13 104.94(15)
O12 P1 O11 108.74(15)
O14 P1 O11 108.51(14)
O13 P1 O11 107.91(16)
P1 O11 H11 109.5
P1 O13 H13 109.5
O22 P2 O24 114.31(14)
O22 P2 O23 112.00(15)
O24 P2 O23 105.50(14)
O22 P2 O21 108.34(14)
O24 P2 O21 109.09(14)
O23 P2 O21 107.35(15)
P2 O21 H21 109.5
P2 O23 H23 109.5

loop_
_geom_bond_atom_site_label_1
_geom_bond_atom_site_label_2
_geom_bond_distance
_geom_bond_publ_flag
C11 O1A 1.233(4) y
C11 O1B 1.283(4) y
C11 C12 1.520(5) ?
O1B H1B 0.8200 ?
C12 N1 1.474(4) y
C12 C13B 1.516(3) ?
C12 C13A 1.540(3) ?
C12 H12A 0.9800 ?
C12 H12B 0.9800 ?
N1 H1A 0.8900 ?
N1 H1C 0.8900 ?
N1 H1D 0.8900 ?
C13A C14A 1.520(3) ?
C13A H13A 0.9700 ?
C13A H13B 0.9700 ?
C14A S1 1.782(5) ?
C14A H14A 0.9700 ?
C14A H14B 0.9700 ?
C13B C14B 1.520(3) ?
C13B H13C 0.9700 ?
C13B H13D 0.9700 ?
C14B S1 1.885(9) ?
C14B H14C 0.9700 ?
C14B H14D 0.9700 ?
S1 C15 1.782(5) ?
C15 H15A 0.9600 ?
C15 H15B 0.9600 ?
C15 H15C 0.9600 ?
C21 O2A 1.232(4) y
C21 O2B 1.288(4) y
C21 C22 1.519(4) ?
O2B H2B 0.8200 ?
C22 N2 1.483(4) y
C22 C23 1.533(5) ?
C22 H22 0.9800 ?
N2 H2A 0.8900 ?
N2 H2C 0.8900 ?
N2 H2D 0.8900 ?
C23 C24 1.507(5) ?
C23 H23A 0.9700 ?
C23 H23B 0.9700 ?
C24 S2 1.807(4) ?
C24 H24A 0.9700 ?
C24 H24B 0.9700 ?
S2 C25 1.789(6) ?
C25 H25A 0.9600 ?
C25 H25B 0.9600 ?
C25 H25C 0.9600 ?
P1 O11 1.562(3) y
P1 O12 1.480(3) y
P1 O13 1.559(3) y
P1 O14 1.536(2) y
O11 H11 0.8200 ?
O13 H13 0.8200 ?
P2 O21 1.566(3) y
P2 O22 1.489(2) y
P2 O23 1.562(3) y
P2 O24 1.522(2) y
O21 H21 0.8200 ?
O23 H23 0.8200 ?

loop_
_geom_hbond_atom_site_label_D
_geom_hbond_atom_site_label_H
_geom_hbond_atom_site_label_A
_geom_hbond_site_symmetry_A
_geom_hbond_distance_DH
_geom_hbond_distance_HA
_geom_hbond_distance_DA
_geom_hbond_angle_DHA
O1B H1B O14 . 0.82 1.67 2.481(3) 167.7
N1 H1C O12 3_566 0.89 1.99 2.802(4) 150.7
N1 H1D O1B 4_566 0.89 2.14 2.979(4) 157.5
N1 H1A O12 1_545 0.89 1.86 2.732(4) 165.3
O2B H2B O24 1_545 0.82 1.67 2.479(3) 168.5
N2 H2A O22 . 0.89 1.89 2.721(4) 155.3
N2 H2D O2B 4_566 0.89 2.25 3.074(4) 153.4
N2 H2C O22 3_666 0.89 1.92 2.771(4) 158.2
O11 H11 O1A . 0.82 1.80 2.620(3) 174.6
O13 H13 O14 4_576 0.82 1.90 2.711(3) 170.7
O21 H21 O2A 1_565 0.82 1.82 2.641(3) 177.6
O23 H23 O24 4_576 0.82 1.85 2.655(3) 165.3

loop_
_geom_torsion_atom_site_label_1
_geom_torsion_atom_site_label_2
_geom_torsion_atom_site_label_3
_geom_torsion_atom_site_label_4
_geom_torsion
_geom_torsion_publ_flag
O1A C11 C12 N1 17.2(5) y
O1B C11 C12 N1 -164.6(3) y
O1A C11 C12 C13B -141.6(5) ?
O1B C11 C12 C13B 36.6(6) ?
O1A C11 C12 C13A -98.2(4) ?
O1B C11 C12 C13A 80.0(4) ?
N1 C12 C13A C14A 160.8(5) y
C13B C12 C13A C14A 28.5(8) ?
C11 C12 C13A C14A -81.6(5) ?
C12 C13A C14A S1 -174.7(4) y
N1 C12 C13B C14B -83.3(11) ?
C11 C12 C13B C14B 71.0(11) ?
C13A C12 C13B C14B -18.1(9) ?
C12 C13B C14B S1 -179.5(8) ?
C13A C14A S1 C15 69.2(5) y
C13A C14A S1 C14B -20.1(10) ?
C13B C14B S1 C15 -68.7(12) y
C13B C14B S1 C14A 29.2(7) ?
O2A C21 C22 N2 20.9(4) y
O2B C21 C22 N2 -160.4(3) y
O2A C21 C22 C23 -101.5(4) ?
O2B C21 C22 C23 77.2(4) ?
N2 C22 C23 C24 64.5(4) y
C21 C22 C23 C24 -176.1(3) ?
C22 C23 C24 S2 178.3(3) y
C23 C24 S2 C25 77.2(4) y
